data_2219063
loop_
_publ_author_name
'Pinto, Rui M. A.'
'Salvador, Jorge A. R.'
'Paix\~ao, Jos\'e A.'
'Matos Beja, Ana'
'Ramos Silva, Manuela'

_publ_section_title
;
 6\b-Chloro-5\a-hydroxy-20-oxopregnan-3\b-yl acetate
;
_journal_coeditor_code IM2073
_journal_issue 8
_journal_name_full 'Acta Crystallographica Section E'
_journal_page_first o1420
_journal_paper_doi 10.1107/S1600536808019478
_journal_volume 64
_journal_year 2008
_chemical_formula_iupac 'C23 H35 Cl O4'
_chemical_formula_moiety 'C23 H35 Cl O4'
_chemical_formula_sum 'C23 H35 Cl O4'
_chemical_formula_weight 410.96
_chemical_melting_point 506
_chemical_name_systematic
;
6\b-Chloro-5\a-hydroxy-20-oxopregnan-3\b-yl acetate
;
_space_group_IT_number 4
_symmetry_cell_setting monoclinic
_symmetry_space_group_name_Hall 'P 2yb'
_symmetry_space_group_name_H-M 'P 1 21 1'
_atom_sites_solution_hydrogens geom
_atom_sites_solution_primary direct
_atom_sites_solution_secondary difmap
_audit_creation_method SHELXL-97
_cell_angle_alpha 90.00
_cell_angle_beta 110.094(2)
_cell_angle_gamma 90.00
_cell_formula_units_Z 4
_cell_length_a 7.6862(6)
_cell_length_b 27.484(2)
_cell_length_c 11.1863(9)
_cell_measurement_reflns_used 9965
_cell_measurement_temperature 293(2)
_cell_measurement_theta_max 26.1215
_cell_measurement_theta_min 2.4403
_cell_volume 2219.2(3)
_computing_cell_refinement 'SAINT (Bruker, 2003)'
_computing_data_collection 'SMART (Bruker, 2003)'
_computing_data_reduction 'SAINT (Bruker, 2003)'
_computing_molecular_graphics 'PLATON (Spek, 2003)'
_computing_publication_material 'SHELXL97(Sheldrick, 2008)'
_computing_structure_refinement 'SHELXL97(Sheldrick, 2008)'
_computing_structure_solution 'SHELXS97 (Sheldrick, 2008)'
_diffrn_ambient_temperature 293(2)
_diffrn_measured_fraction_theta_full 0.999
_diffrn_measured_fraction_theta_max 0.983
_diffrn_measurement_device_type 'Bruker APEX CCD area-detector'
_diffrn_measurement_method '\f and \w scans'
_diffrn_radiation_monochromator graphite
_diffrn_radiation_source 'fine-focus sealed tube'
_diffrn_radiation_type MoK\a
_diffrn_radiation_wavelength 0.71073
_diffrn_reflns_av_R_equivalents 0.0323
_diffrn_reflns_av_sigmaI/netI 0.0329
_diffrn_reflns_limit_h_max 10
_diffrn_reflns_limit_h_min -10
_diffrn_reflns_limit_k_max 36
_diffrn_reflns_limit_k_min -36
_diffrn_reflns_limit_l_max 14
_diffrn_reflns_limit_l_min -15
_diffrn_reflns_number 55742
_diffrn_reflns_theta_full 27.50
_diffrn_reflns_theta_max 28.60
_diffrn_reflns_theta_min 1.94
_exptl_absorpt_coefficient_mu 0.197
_exptl_absorpt_correction_T_max 0.956
_exptl_absorpt_correction_T_min 0.895
_exptl_absorpt_correction_type multi-scan
_exptl_absorpt_process_details '(SADABS;  Sheldrick, 2000)'
_exptl_crystal_colour colourless
_exptl_crystal_density_diffrn 1.230
_exptl_crystal_density_method 'not measured'
_exptl_crystal_description prism
_exptl_crystal_F_000 888
_exptl_crystal_size_max 0.29
_exptl_crystal_size_mid 0.24
_exptl_crystal_size_min 0.23
_refine_diff_density_max 0.222
_refine_diff_density_min -0.259
_refine_ls_abs_structure_details 'Flack (1983), 5188 Friedel pairs'
_refine_ls_abs_structure_Flack 0.04(4)
_refine_ls_extinction_method none
_refine_ls_goodness_of_fit_ref 1.002
_refine_ls_hydrogen_treatment constr
_refine_ls_matrix_type full
_refine_ls_number_parameters 515
_refine_ls_number_reflns 10978
_refine_ls_number_restraints 1
_refine_ls_restrained_S_all 1.002
_refine_ls_R_factor_all 0.0729
_refine_ls_R_factor_gt 0.0423
_refine_ls_shift/su_max 0.000
_refine_ls_shift/su_mean 0.000
_refine_ls_structure_factor_coef Fsqd
_refine_ls_weighting_details 'calc w=1/[\s^2^(Fo^2^)+(0.0626P)^2^+0.2390P] where P=(Fo^2^+2Fc^2^)/3'
_refine_ls_weighting_scheme calc
_refine_ls_wR_factor_gt 0.1020
_refine_ls_wR_factor_ref 0.1169
_reflns_number_gt 7889
_reflns_number_total 10978
_reflns_threshold_expression I>2\s(I)
_cod_data_source_file im2073.cif
_cod_data_source_block I
_cod_original_sg_symbol_H-M 'P 21'
_cod_database_code 2219063
_cod_database_fobs_code 2219063

loop_
_symmetry_equiv_pos_as_xyz
'x, y, z'
'-x, y+1/2, -z'

loop_
_atom_site_type_symbol
_atom_site_label
_atom_site_fract_x
_atom_site_fract_y
_atom_site_fract_z
_atom_site_U_iso_or_equiv
_atom_site_adp_type
_atom_site_calc_flag
_atom_site_refinement_flags
_atom_site_occupancy
C C1A 0.4116(3) 0.18353(9) 0.7110(2) 0.0504(6) Uani d . 1
H H1A1 0.5418 0.1913 0.7517 0.060 Uiso calc R 1
H H1A2 0.4032 0.1502 0.6814 0.060 Uiso calc R 1
C C2A 0.3296(4) 0.21710(10) 0.5962(2) 0.0581(6) Uani d . 1
H H2A1 0.3524 0.2507 0.6235 0.070 Uiso calc R 1
H H2A2 0.3903 0.2110 0.5347 0.070 Uiso calc R 1
C C3A 0.1236(4) 0.20907(9) 0.5339(2) 0.0538(6) Uani d . 1
H H3A 0.1008 0.1778 0.4893 0.065 Uiso calc R 1
C C4A 0.0213(3) 0.21092(9) 0.6284(2) 0.0508(6) Uani d . 1
H H4A1 -0.1075 0.2022 0.5854 0.061 Uiso calc R 1
H H4A2 0.0250 0.2439 0.6603 0.061 Uiso calc R 1
C C5A 0.1066(3) 0.17630(8) 0.7399(2) 0.0412(5) Uani d . 1
C C6A -0.0100(3) 0.17224(8) 0.8275(2) 0.0460(5) Uani d . 1
H H6A -0.1285 0.1576 0.7762 0.055 Uiso calc R 1
C C7A 0.0739(3) 0.13888(8) 0.9396(2) 0.0437(5) Uani d . 1
H H7A1 0.0614 0.1055 0.9098 0.052 Uiso calc R 1
H H7A2 0.0058 0.1422 0.9978 0.052 Uiso calc R 1
C C8A 0.2773(3) 0.14963(8) 1.01065(19) 0.0374(4) Uani d . 1
H H8A 0.2872 0.1818 1.0500 0.045 Uiso calc R 1
C C9A 0.3890(3) 0.14992(8) 0.91948(19) 0.0378(4) Uani d . 1
H H9A 0.3719 0.1178 0.8791 0.045 Uiso calc R 1
C C10A 0.3142(3) 0.18762(7) 0.81034(19) 0.0388(4) Uani d . 1
C C11A 0.5973(3) 0.15552(10) 0.9918(2) 0.0520(6) Uani d . 1
H H11A 0.6635 0.1506 0.9330 0.062 Uiso calc R 1
H H11B 0.6218 0.1885 1.0241 0.062 Uiso calc R 1
C C12A 0.6718(3) 0.11993(10) 1.1028(2) 0.0490(5) Uani d . 1
H H12A 0.8004 0.1276 1.1499 0.059 Uiso calc R 1
H H12B 0.6667 0.0871 1.0697 0.059 Uiso calc R 1
C C13A 0.5605(3) 0.12211(8) 1.19318(19) 0.0394(4) Uani d . 1
C C14A 0.3578(3) 0.11236(7) 1.11474(19) 0.0363(4) Uani d . 1
H H14A 0.3566 0.0814 1.0710 0.044 Uiso calc R 1
C C15A 0.2637(3) 0.10218(9) 1.2122(2) 0.0468(5) Uani d . 1
H H15A 0.1610 0.0798 1.1777 0.056 Uiso calc R 1
H H15B 0.2174 0.1321 1.2363 0.056 Uiso calc R 1
C C16A 0.4139(3) 0.07964(9) 1.3267(2) 0.0506(5) Uani d . 1
H H16A 0.3808 0.0467 1.3413 0.061 Uiso calc R 1
H H16B 0.4311 0.0987 1.4029 0.061 Uiso calc R 1
C C17A 0.5914(3) 0.07993(8) 1.29204(19) 0.0430(5) Uani d . 1
H H17A 0.5965 0.0493 1.2486 0.052 Uiso calc R 1
C C18A 0.5863(4) 0.17114(9) 1.2621(2) 0.0546(6) Uani d . 1
H H18A 0.7137 0.1749 1.3150 0.082 Uiso calc R 1
H H18B 0.5094 0.1723 1.3139 0.082 Uiso calc R 1
H H18C 0.5519 0.1969 1.2005 0.082 Uiso calc R 1
C C19A 0.3459(3) 0.23976(8) 0.8643(2) 0.0502(5) Uani d . 1
H H19A 0.2662 0.2618 0.8034 0.075 Uiso calc R 1
H H19B 0.4728 0.2489 0.8814 0.075 Uiso calc R 1
H H19C 0.3185 0.2410 0.9418 0.075 Uiso calc R 1
C C2OA 0.7669(3) 0.08453(9) 1.4041(2) 0.0501(6) Uani d . 1
C C21A 0.9416(4) 0.06847(15) 1.3866(3) 0.0835(10) Uani d . 1
H H21A 0.9664 0.0889 1.3247 0.125 Uiso calc R 1
H H21B 0.9289 0.0353 1.3578 0.125 Uiso calc R 1
H H21C 1.0422 0.0709 1.4662 0.125 Uiso calc R 1
C C22A 0.0374(4) 0.24333(11) 0.3249(3) 0.0637(7) Uani d . 1
C C23A -0.0545(5) 0.28581(14) 0.2463(3) 0.0882(10) Uani d . 1
H H23A -0.1098 0.2759 0.1591 0.132 Uiso calc R 1
H H23B 0.0357 0.3108 0.2526 0.132 Uiso calc R 1
H H23C -0.1487 0.2982 0.2764 0.132 Uiso calc R 1
Cl Cl6A -0.06419(9) 0.23082(2) 0.88169(7) 0.06487(18) Uani d . 1
O O3A 0.0438(3) 0.24819(6) 0.44440(16) 0.0661(5) Uani d . 1
O O5A 0.1045(2) 0.12731(5) 0.69162(15) 0.0487(4) Uani d . 1
H H5A 0.0004 0.1209 0.6422 0.073 Uiso calc R 1
O O20A 0.7689(3) 0.10243(8) 1.50390(16) 0.0668(5) Uani d . 1
O O22A 0.0948(5) 0.20927(11) 0.2873(2) 0.1296(13) Uani d . 1
C C1B 0.4187(3) 0.40216(10) 0.6303(2) 0.0553(6) Uani d . 1
H H1B1 0.3966 0.4358 0.6028 0.066 Uiso calc R 1
H H1B2 0.3309 0.3937 0.6718 0.066 Uiso calc R 1
C C2B 0.3846(4) 0.36956(11) 0.5131(2) 0.0642(7) Uani d . 1
H H2B1 0.3903 0.3357 0.5388 0.077 Uiso calc R 1
H H2B2 0.2614 0.3758 0.4529 0.077 Uiso calc R 1
C C3B 0.5266(4) 0.37864(9) 0.4488(2) 0.0548(6) Uani d . 1
H H3B 0.5062 0.4109 0.4092 0.066 Uiso calc R 1
C C4B 0.7206(3) 0.37494(9) 0.5377(2) 0.0489(5) Uani d . 1
H H4B1 0.8052 0.3837 0.4938 0.059 Uiso calc R 1
H H4B2 0.7468 0.3417 0.5677 0.059 Uiso calc R 1
C C5B 0.7489(3) 0.40931(7) 0.6515(2) 0.0422(5) Uani d . 1
C C6B 0.9517(3) 0.41362(8) 0.7339(2) 0.0445(5) Uani d . 1
H H6B 1.0167 0.4278 0.6807 0.053 Uiso calc R 1
C C7B 0.9786(3) 0.44826(8) 0.8449(2) 0.0436(5) Uani d . 1
H H7B1 0.9552 0.4812 0.8125 0.052 Uiso calc R 1
H H7B2 1.1065 0.4466 0.9013 0.052 Uiso calc R 1
C C8B 0.8516(3) 0.43712(8) 0.9215(2) 0.0370(4) Uani d . 1
H H8B 0.8857 0.4053 0.9623 0.044 Uiso calc R 1
C C9B 0.6487(3) 0.43539(8) 0.8352(2) 0.0397(5) Uani d . 1
H H9B 0.6202 0.4674 0.7943 0.048 Uiso calc R 1
C C10B 0.6149(3) 0.39743(8) 0.7259(2) 0.0417(5) Uani d . 1
C C11B 0.5181(3) 0.42880(10) 0.9126(2) 0.0518(6) Uani d . 1
H H11C 0.3911 0.4324 0.8556 0.062 Uiso calc R 1
H H11D 0.5320 0.3959 0.9462 0.062 Uiso calc R 1
C C12B 0.5521(3) 0.46465(9) 1.0234(2) 0.0465(5) Uani d . 1
H H12C 0.5187 0.4972 0.9902 0.056 Uiso calc R 1
H H12D 0.4746 0.4560 1.0727 0.056 Uiso calc R 1
C C13B 0.7535(3) 0.46384(7) 1.10859(19) 0.0368(4) Uani d . 1
C C14B 0.8724(3) 0.47500(7) 1.02440(19) 0.0366(4) Uani d . 1
H H14B 0.8241 0.5055 0.9799 0.044 Uiso calc R 1
C C15B 1.0630(3) 0.48659(9) 1.1175(2) 0.0467(5) Uani d . 1
H H15C 1.1246 0.5105 1.0822 0.056 Uiso calc R 1
H H15D 1.1389 0.4575 1.1390 0.056 Uiso calc R 1
C C16B 1.0279(3) 0.50710(9) 1.2361(2) 0.0478(5) Uani d . 1
H H16C 1.0896 0.4872 1.3102 0.057 Uiso calc R 1
H H16D 1.0745 0.5401 1.2532 0.057 Uiso calc R 1
C C17B 0.8184(3) 0.50615(8) 1.20557(19) 0.0406(5) Uani d . 1
H H17B 0.7672 0.5365 1.1614 0.049 Uiso calc R 1
C C18B 0.8034(4) 0.41460(8) 1.1769(2) 0.0503(6) Uani d . 1
H H18D 0.9320 0.4145 1.2293 0.075 Uiso calc R 1
H H18E 0.7807 0.3890 1.1150 0.075 Uiso calc R 1
H H18F 0.7289 0.4095 1.2293 0.075 Uiso calc R 1
C C19B 0.6383(4) 0.34516(9) 0.7812(2) 0.0549(6) Uani d . 1
H H19D 0.5293 0.3361 0.7993 0.082 Uiso calc R 1
H H19E 0.7439 0.3441 0.8582 0.082 Uiso calc R 1
H H19F 0.6562 0.3229 0.7204 0.082 Uiso calc R 1
C C20B 0.7553(3) 0.50139(8) 1.3198(2) 0.0471(5) Uani d . 1
C C21B 0.5746(4) 0.52302(12) 1.3101(3) 0.0698(8) Uani d . 1
H H21D 0.4829 0.5138 1.2306 0.105 Uiso calc R 1
H H21E 0.5855 0.5578 1.3143 0.105 Uiso calc R 1
H H21F 0.5383 0.5115 1.3790 0.105 Uiso calc R 1
C C22B 0.3880(4) 0.34971(11) 0.2356(2) 0.0614(7) Uani d . 1
C C23B 0.3812(5) 0.30944(13) 0.1450(3) 0.0813(9) Uani d . 1
H H23D 0.2673 0.3112 0.0740 0.122 Uiso calc R 1
H H23E 0.3882 0.2788 0.1874 0.122 Uiso calc R 1
H H23F 0.4839 0.3124 0.1151 0.122 Uiso calc R 1
Cl Cl6B 1.05925(9) 0.35550(2) 0.79004(6) 0.06012(16) Uani d . 1
O O3B 0.5069(3) 0.34127(6) 0.35021(15) 0.0634(5) Uani d . 1
O O5B 0.7007(2) 0.45778(5) 0.60311(15) 0.0505(4) Uani d . 1
H H5B 0.7621 0.4653 0.5588 0.076 Uiso calc R 1
O O20B 0.8475(3) 0.48017(7) 1.41448(15) 0.0627(5) Uani d . 1
O O22B 0.3020(4) 0.38579(10) 0.2084(2) 0.1228(12) Uani d . 1

loop_
_atom_site_aniso_label
_atom_site_aniso_U_11
_atom_site_aniso_U_22
_atom_site_aniso_U_33
_atom_site_aniso_U_12
_atom_site_aniso_U_13
_atom_site_aniso_U_23
C1A 0.0510(14) 0.0574(15) 0.0419(12) 0.0034(10) 0.0150(11) 0.0095(10)
C2A 0.0651(16) 0.0623(16) 0.0487(13) -0.0012(12) 0.0217(12) 0.0173(12)
C3A 0.0678(16) 0.0402(12) 0.0417(12) 0.0063(11) 0.0038(11) 0.0096(10)
C4A 0.0481(13) 0.0481(13) 0.0439(12) 0.0025(10) 0.0000(10) 0.0076(10)
C5A 0.0440(12) 0.0361(11) 0.0366(11) -0.0005(9) 0.0049(9) 0.0040(9)
C6A 0.0350(11) 0.0461(12) 0.0509(13) 0.0010(9) 0.0072(10) 0.0009(10)
C7A 0.0334(10) 0.0491(13) 0.0458(12) -0.0041(9) 0.0101(9) 0.0067(10)
C8A 0.0324(10) 0.0375(11) 0.0386(10) -0.0017(8) 0.0073(8) 0.0023(8)
C9A 0.0327(10) 0.0417(11) 0.0359(10) -0.0035(8) 0.0079(8) 0.0027(9)
C10A 0.0402(11) 0.0362(11) 0.0362(10) -0.0038(8) 0.0084(9) 0.0034(8)
C11A 0.0333(11) 0.0733(16) 0.0458(12) -0.0055(11) 0.0091(10) 0.0148(12)
C12A 0.0332(11) 0.0665(15) 0.0431(12) 0.0015(10) 0.0077(9) 0.0109(11)
C13A 0.0355(10) 0.0408(11) 0.0368(10) -0.0050(9) 0.0060(9) 0.0015(9)
C14A 0.0377(10) 0.0349(10) 0.0337(10) -0.0053(8) 0.0088(8) 0.0009(8)
C15A 0.0477(12) 0.0506(13) 0.0435(12) -0.0040(10) 0.0176(10) 0.0046(10)
C16A 0.0590(14) 0.0536(13) 0.0390(12) -0.0064(11) 0.0167(11) 0.0081(10)
C17A 0.0498(12) 0.0391(11) 0.0326(10) -0.0016(9) 0.0047(9) 0.0013(9)
C18A 0.0595(15) 0.0458(13) 0.0469(13) -0.0124(11) 0.0032(11) -0.0014(10)
C19A 0.0530(13) 0.0447(13) 0.0477(12) -0.0119(10) 0.0105(11) 0.0026(10)
C2OA 0.0514(14) 0.0510(13) 0.0387(12) 0.0009(10) 0.0037(10) 0.0109(10)
C21A 0.0609(18) 0.117(3) 0.0589(17) 0.0325(18) 0.0034(14) 0.0123(17)
C22A 0.0743(18) 0.0674(18) 0.0447(14) 0.0041(14) 0.0144(13) 0.0139(13)
C23A 0.103(3) 0.086(2) 0.0648(18) 0.0154(19) 0.0161(18) 0.0360(17)
Cl6A 0.0620(4) 0.0579(4) 0.0788(4) 0.0118(3) 0.0295(3) 0.0038(3)
O3A 0.0924(14) 0.0530(11) 0.0446(9) 0.0147(9) 0.0126(9) 0.0137(8)
O5A 0.0499(9) 0.0404(8) 0.0420(8) -0.0033(7) -0.0018(7) -0.0026(7)
O20A 0.0627(11) 0.0850(13) 0.0395(9) -0.0035(10) 0.0006(8) -0.0078(9)
O22A 0.224(4) 0.110(2) 0.0622(14) 0.076(2) 0.0589(19) 0.0231(14)
C1B 0.0473(14) 0.0706(16) 0.0489(13) -0.0045(12) 0.0174(11) -0.0087(12)
C2B 0.0616(16) 0.0720(18) 0.0508(14) -0.0077(13) 0.0089(13) -0.0108(13)
C3B 0.0785(18) 0.0418(12) 0.0449(13) 0.0066(11) 0.0221(13) -0.0081(10)
C4B 0.0595(15) 0.0458(12) 0.0451(12) 0.0028(10) 0.0226(11) -0.0054(10)
C5B 0.0565(13) 0.0331(11) 0.0426(11) 0.0013(9) 0.0242(10) -0.0004(9)
C6B 0.0485(13) 0.0427(12) 0.0519(13) -0.0017(9) 0.0296(11) -0.0033(10)
C7B 0.0465(12) 0.0420(12) 0.0519(13) -0.0060(9) 0.0290(11) -0.0067(10)
C8B 0.0393(11) 0.0377(10) 0.0398(11) 0.0008(8) 0.0210(9) -0.0011(8)
C9B 0.0401(11) 0.0441(11) 0.0390(11) -0.0026(9) 0.0190(9) -0.0020(9)
C10B 0.0455(12) 0.0425(12) 0.0398(11) -0.0039(9) 0.0182(10) -0.0022(9)
C11B 0.0466(13) 0.0704(16) 0.0444(12) -0.0124(11) 0.0234(11) -0.0092(11)
C12B 0.0395(12) 0.0643(15) 0.0417(11) -0.0011(10) 0.0217(10) -0.0007(10)
C13B 0.0416(11) 0.0381(11) 0.0352(10) -0.0018(9) 0.0189(9) -0.0001(8)
C14B 0.0389(11) 0.0349(10) 0.0397(10) 0.0002(8) 0.0184(9) 0.0025(8)
C15B 0.0403(12) 0.0485(13) 0.0523(13) -0.0028(10) 0.0172(10) -0.0068(10)
C16B 0.0505(13) 0.0497(13) 0.0398(11) -0.0035(10) 0.0113(10) -0.0023(10)
C17B 0.0515(12) 0.0384(11) 0.0351(10) 0.0024(9) 0.0189(9) 0.0030(8)
C18B 0.0686(16) 0.0396(12) 0.0452(12) -0.0035(11) 0.0229(12) 0.0049(10)
C19B 0.0709(16) 0.0452(13) 0.0539(14) -0.0161(11) 0.0281(13) -0.0035(10)
C20B 0.0641(15) 0.0418(12) 0.0395(12) -0.0050(10) 0.0230(11) -0.0064(10)
C21B 0.0766(19) 0.086(2) 0.0576(15) 0.0125(15) 0.0374(15) -0.0009(14)
C22B 0.0684(16) 0.0633(17) 0.0448(13) 0.0109(14) 0.0097(12) -0.0091(12)
C23B 0.091(2) 0.083(2) 0.0593(17) 0.0097(18) 0.0113(16) -0.0246(16)
Cl6B 0.0586(4) 0.0533(3) 0.0693(4) 0.0115(3) 0.0231(3) -0.0046(3)
O3B 0.0874(13) 0.0495(10) 0.0435(9) 0.0127(9) 0.0102(9) -0.0098(7)
O5B 0.0747(11) 0.0405(8) 0.0456(9) 0.0064(8) 0.0327(8) 0.0044(7)
O20B 0.0801(13) 0.0724(12) 0.0388(9) 0.0022(10) 0.0244(9) 0.0072(8)
O22B 0.154(3) 0.0963(18) 0.0704(14) 0.0630(19) -0.0223(16) -0.0202(13)

loop_
_atom_type_symbol
_atom_type_description
_atom_type_scat_dispersion_real
_atom_type_scat_dispersion_imag
_atom_type_scat_source
C C 0.0033 0.0016 'International Tables Vol C Tables 4.2.6.8 and 6.1.1.4'
H H 0.0000 0.0000 'International Tables Vol C Tables 4.2.6.8 and 6.1.1.4'
Cl Cl 0.1484 0.1585 'International Tables Vol C Tables 4.2.6.8 and 6.1.1.4'
O O 0.0106 0.0060 'International Tables Vol C Tables 4.2.6.8 and 6.1.1.4'

loop_
_geom_angle_atom_site_label_1
_geom_angle_atom_site_label_2
_geom_angle_atom_site_label_3
_geom_angle
C2A C1A C10A 113.5(2)
C2A C1A H1A1 108.9
C10A C1A H1A1 108.9
C2A C1A H1A2 108.9
C10A C1A H1A2 108.9
H1A1 C1A H1A2 107.7
C3A C2A C1A 111.3(2)
C3A C2A H2A1 109.4
C1A C2A H2A1 109.4
C3A C2A H2A2 109.4
C1A C2A H2A2 109.4
H2A1 C2A H2A2 108.0
O3A C3A C2A 109.7(2)
O3A C3A C4A 104.9(2)
C2A C3A C4A 112.7(2)
O3A C3A H3A 109.8
C2A C3A H3A 109.8
C4A C3A H3A 109.8
C3A C4A C5A 111.55(19)
C3A C4A H4A1 109.3
C5A C4A H4A1 109.3
C3A C4A H4A2 109.3
C5A C4A H4A2 109.3
H4A1 C4A H4A2 108.0
O5A C5A C4A 109.18(17)
O5A C5A C6A 103.59(17)
C4A C5A C6A 112.58(18)
O5A C5A C10A 104.70(16)
C4A C5A C10A 111.65(17)
C6A C5A C10A 114.38(17)
C7A C6A C5A 113.38(18)
C7A C6A Cl6A 110.03(16)
C5A C6A Cl6A 113.42(16)
C7A C6A H6A 106.5
C5A C6A H6A 106.5
Cl6A C6A H6A 106.5
C6A C7A C8A 112.70(17)
C6A C7A H7A1 109.1
C8A C7A H7A1 109.1
C6A C7A H7A2 109.1
C8A C7A H7A2 109.1
H7A1 C7A H7A2 107.8
C14A C8A C7A 110.23(16)
C14A C8A C9A 109.80(16)
C7A C8A C9A 111.18(16)
C14A C8A H8A 108.5
C7A C8A H8A 108.5
C9A C8A H8A 108.5
C11A C9A C8A 111.66(17)
C11A C9A C10A 112.65(17)
C8A C9A C10A 112.55(16)
C11A C9A H9A 106.5
C8A C9A H9A 106.5
C10A C9A H9A 106.5
C1A C10A C19A 107.42(18)
C1A C10A C5A 106.78(17)
C19A C10A C5A 112.49(18)
C1A C10A C9A 112.19(17)
C19A C10A C9A 110.26(17)
C5A C10A C9A 107.72(16)
C12A C11A C9A 113.32(18)
C12A C11A H11A 108.9
C9A C11A H11A 108.9
C12A C11A H11B 108.9
C9A C11A H11B 108.9
H11A C11A H11B 107.7
C11A C12A C13A 111.88(19)
C11A C12A H12A 109.2
C13A C12A H12A 109.2
C11A C12A H12B 109.2
C13A C12A H12B 109.2
H12A C12A H12B 107.9
C14A C13A C12A 107.73(16)
C14A C13A C18A 111.95(18)
C12A C13A C18A 111.19(19)
C14A C13A C17A 98.83(16)
C12A C13A C17A 116.99(18)
C18A C13A C17A 109.56(17)
C8A C14A C15A 120.28(18)
C8A C14A C13A 112.94(16)
C15A C14A C13A 105.21(16)
C8A C14A H14A 105.8
C15A C14A H14A 105.8
C13A C14A H14A 105.8
C14A C15A C16A 105.40(18)
C14A C15A H15A 110.7
C16A C15A H15A 110.7
C14A C15A H15B 110.7
C16A C15A H15B 110.7
H15A C15A H15B 108.8
C15A C16A C17A 105.41(17)
C15A C16A H16A 110.7
C17A C16A H16A 110.7
C15A C16A H16B 110.7
C17A C16A H16B 110.7
H16A C16A H16B 108.8
C2OA C17A C16A 114.21(18)
C2OA C17A C13A 113.82(18)
C16A C17A C13A 104.44(17)
C2OA C17A H17A 108.0
C16A C17A H17A 108.0
C13A C17A H17A 108.0
C13A C18A H18A 109.5
C13A C18A H18B 109.5
H18A C18A H18B 109.5
C13A C18A H18C 109.5
H18A C18A H18C 109.5
H18B C18A H18C 109.5
C10A C19A H19A 109.5
C10A C19A H19B 109.5
H19A C19A H19B 109.5
C10A C19A H19C 109.5
H19A C19A H19C 109.5
H19B C19A H19C 109.5
O20A C2OA C21A 120.9(2)
O20A C2OA C17A 121.8(2)
C21A C2OA C17A 117.3(2)
C2OA C21A H21A 109.5
C2OA C21A H21B 109.5
H21A C21A H21B 109.5
C2OA C21A H21C 109.5
H21A C21A H21C 109.5
H21B C21A H21C 109.5
O22A C22A O3A 123.6(3)
O22A C22A C23A 125.1(3)
O3A C22A C23A 111.2(3)
C22A C23A H23A 109.5
C22A C23A H23B 109.5
H23A C23A H23B 109.5
C22A C23A H23C 109.5
H23A C23A H23C 109.5
H23B C23A H23C 109.5
C22A O3A C3A 118.7(2)
C5A O5A H5A 109.5
C10B C1B C2B 112.8(2)
C10B C1B H1B1 109.0
C2B C1B H1B1 109.0
C10B C1B H1B2 109.0
C2B C1B H1B2 109.0
H1B1 C1B H1B2 107.8
C3B C2B C1B 111.6(2)
C3B C2B H2B1 109.3
C1B C2B H2B1 109.3
C3B C2B H2B2 109.3
C1B C2B H2B2 109.3
H2B1 C2B H2B2 108.0
O3B C3B C4B 105.94(19)
O3B C3B C2B 109.5(2)
C4B C3B C2B 113.0(2)
O3B C3B H3B 109.4
C4B C3B H3B 109.4
C2B C3B H3B 109.4
C3B C4B C5B 109.63(18)
C3B C4B H4B1 109.7
C5B C4B H4B1 109.7
C3B C4B H4B2 109.7
C5B C4B H4B2 109.7
H4B1 C4B H4B2 108.2
O5B C5B C6B 103.56(17)
O5B C5B C4B 108.22(17)
C6B C5B C4B 111.97(18)
O5B C5B C10B 105.17(16)
C6B C5B C10B 114.75(17)
C4B C5B C10B 112.33(18)
C5B C6B C7B 111.59(17)
C5B C6B Cl6B 113.16(15)
C7B C6B Cl6B 110.58(16)
C5B C6B H6B 107.1
C7B C6B H6B 107.1
Cl6B C6B H6B 107.1
C6B C7B C8B 113.37(17)
C6B C7B H7B1 108.9
C8B C7B H7B1 108.9
C6B C7B H7B2 108.9
C8B C7B H7B2 108.9
H7B1 C7B H7B2 107.7
C14B C8B C9B 108.60(16)
C14B C8B C7B 111.40(17)
C9B C8B C7B 111.14(16)
C14B C8B H8B 108.5
C9B C8B H8B 108.5
C7B C8B H8B 108.5
C8B C9B C11B 111.64(16)
C8B C9B C10B 112.05(17)
C11B C9B C10B 113.30(18)
C8B C9B H9B 106.4
C11B C9B H9B 106.4
C10B C9B H9B 106.4
C1B C10B C19B 108.07(19)
C1B C10B C9B 110.56(18)
C19B C10B C9B 109.98(17)
C1B C10B C5B 106.37(17)
C19B C10B C5B 113.47(18)
C9B C10B C5B 108.34(17)
C12B C11B C9B 114.46(19)
C12B C11B H11C 108.6
C9B C11B H11C 108.6
C12B C11B H11D 108.6
C9B C11B H11D 108.6
H11C C11B H11D 107.6
C13B C12B C11B 110.67(18)
C13B C12B H12C 109.5
C11B C12B H12C 109.5
C13B C12B H12D 109.5
C11B C12B H12D 109.5
H12C C12B H12D 108.1
C12B C13B C18B 110.66(18)
C12B C13B C17B 116.29(17)
C18B C13B C17B 110.29(17)
C12B C13B C14B 107.65(16)
C18B C13B C14B 112.18(17)
C17B C13B C14B 99.29(15)
C15B C14B C8B 119.41(17)
C15B C14B C13B 104.89(16)
C8B C14B C13B 113.20(17)
C15B C14B H14B 106.1
C8B C14B H14B 106.1
C13B C14B H14B 106.1
C14B C15B C16B 104.71(17)
C14B C15B H15C 110.8
C16B C15B H15C 110.8
C14B C15B H15D 110.8
C16B C15B H15D 110.8
H15C C15B H15D 108.9
C17B C16B C15B 106.46(17)
C17B C16B H16C 110.4
C15B C16B H16C 110.4
C17B C16B H16D 110.4
C15B C16B H16D 110.4
H16C C16B H16D 108.6
C20B C17B C16B 115.49(19)
C20B C17B C13B 113.85(17)
C16B C17B C13B 103.31(17)
C20B C17B H17B 107.9
C16B C17B H17B 107.9
C13B C17B H17B 107.9
C13B C18B H18D 109.5
C13B C18B H18E 109.5
H18D C18B H18E 109.5
C13B C18B H18F 109.5
H18D C18B H18F 109.5
H18E C18B H18F 109.5
C10B C19B H19D 109.5
C10B C19B H19E 109.5
H19D C19B H19E 109.5
C10B C19B H19F 109.5
H19D C19B H19F 109.5
H19E C19B H19F 109.5
O20B C20B C21B 120.9(2)
O20B C20B C17B 121.3(2)
C21B C20B C17B 117.8(2)
C20B C21B H21D 109.5
C20B C21B H21E 109.5
H21D C21B H21E 109.5
C20B C21B H21F 109.5
H21D C21B H21F 109.5
H21E C21B H21F 109.5
O22B C22B O3B 122.9(2)
O22B C22B C23B 124.6(3)
O3B C22B C23B 112.5(2)
C22B C23B H23D 109.5
C22B C23B H23E 109.5
H23D C23B H23E 109.5
C22B C23B H23F 109.5
H23D C23B H23F 109.5
H23E C23B H23F 109.5
C22B O3B C3B 117.69(19)
C5B O5B H5B 109.5

loop_
_geom_bond_atom_site_label_1
_geom_bond_atom_site_label_2
_geom_bond_distance
C1A C2A 1.530(3)
C1A C10A 1.542(3)
C1A H1A1 0.9700
C1A H1A2 0.9700
C2A C3A 1.510(4)
C2A H2A1 0.9700
C2A H2A2 0.9700
C3A O3A 1.454(3)
C3A C4A 1.520(4)
C3A H3A 0.9800
C4A C5A 1.526(3)
C4A H4A1 0.9700
C4A H4A2 0.9700
C5A O5A 1.449(3)
C5A C6A 1.542(3)
C5A C10A 1.549(3)
C6A C7A 1.508(3)
C6A Cl6A 1.819(2)
C6A H6A 0.9800
C7A C8A 1.520(3)
C7A H7A1 0.9700
C7A H7A2 0.9700
C8A C14A 1.514(3)
C8A C9A 1.542(3)
C8A H8A 0.9800
C9A C11A 1.534(3)
C9A C10A 1.553(3)
C9A H9A 0.9800
C10A C19A 1.542(3)
C11A C12A 1.529(3)
C11A H11A 0.9700
C11A H11B 0.9700
C12A C13A 1.533(3)
C12A H12A 0.9700
C12A H12B 0.9700
C13A C14A 1.527(3)
C13A C18A 1.531(3)
C13A C17A 1.563(3)
C14A C15A 1.527(3)
C14A H14A 0.9800
C15A C16A 1.530(3)
C15A H15A 0.9700
C15A H15B 0.9700
C16A C17A 1.541(3)
C16A H16A 0.9700
C16A H16B 0.9700
C17A C2OA 1.498(3)
C17A H17A 0.9800
C18A H18A 0.9600
C18A H18B 0.9600
C18A H18C 0.9600
C19A H19A 0.9600
C19A H19B 0.9600
C19A H19C 0.9600
C2OA O20A 1.215(3)
C2OA C21A 1.489(4)
C21A H21A 0.9600
C21A H21B 0.9600
C21A H21C 0.9600
C22A O22A 1.173(4)
C22A O3A 1.327(3)
C22A C23A 1.486(4)
C23A H23A 0.9600
C23A H23B 0.9600
C23A H23C 0.9600
O5A H5A 0.8200
C1B C10B 1.525(3)
C1B C2B 1.534(3)
C1B H1B1 0.9700
C1B H1B2 0.9700
C2B C3B 1.521(4)
C2B H2B1 0.9700
C2B H2B2 0.9700
C3B O3B 1.476(3)
C3B C4B 1.484(4)
C3B H3B 0.9800
C4B C5B 1.539(3)
C4B H4B1 0.9700
C4B H4B2 0.9700
C5B O5B 1.438(3)
C5B C6B 1.518(3)
C5B C10B 1.566(3)
C6B C7B 1.521(3)
C6B Cl6B 1.809(2)
C6B H6B 0.9800
C7B C8B 1.535(3)
C7B H7B1 0.9700
C7B H7B2 0.9700
C8B C14B 1.519(3)
C8B C9B 1.527(3)
C8B H8B 0.9800
C9B C11B 1.545(3)
C9B C10B 1.560(3)
C9B H9B 0.9800
C10B C19B 1.550(3)
C11B C12B 1.534(3)
C11B H11C 0.9700
C11B H11D 0.9700
C12B C13B 1.513(3)
C12B H12C 0.9700
C12B H12D 0.9700
C13B C18B 1.537(3)
C13B C17B 1.551(3)
C13B C14B 1.551(3)
C14B C15B 1.512(3)
C14B H14B 0.9800
C15B C16B 1.548(3)
C15B H15C 0.9700
C15B H15D 0.9700
C16B C17B 1.527(3)
C16B H16C 0.9700
C16B H16D 0.9700
C17B C20B 1.520(3)
C17B H17B 0.9800
C18B H18D 0.9600
C18B H18E 0.9600
C18B H18F 0.9600
C19B H19D 0.9600
C19B H19E 0.9600
C19B H19F 0.9600
C20B O20B 1.204(3)
C20B C21B 1.480(4)
C21B H21D 0.9600
C21B H21E 0.9600
C21B H21F 0.9600
C22B O22B 1.173(4)
C22B O3B 1.315(3)
C22B C23B 1.490(4)
C23B H23D 0.9600
C23B H23E 0.9600
C23B H23F 0.9600
O5B H5B 0.8200

loop_
_geom_hbond_atom_site_label_D
_geom_hbond_atom_site_label_H
_geom_hbond_atom_site_label_A
_geom_hbond_site_symmetry_A
_geom_hbond_distance_DH
_geom_hbond_distance_HA
_geom_hbond_distance_DA
_geom_hbond_angle_DHA
O5A H5A O20A 1_454 0.82 1.98 2.795(2) 171.0
O5B H5B O20B 1_554 0.82 1.98 2.783(2) 164.7

loop_
_geom_torsion_atom_site_label_1
_geom_torsion_atom_site_label_2
_geom_torsion_atom_site_label_3
_geom_torsion_atom_site_label_4
_geom_torsion
C10A C1A C2A C3A -54.8(3)
C1A C2A C3A O3A 167.5(2)
C1A C2A C3A C4A 51.0(3)
O3A C3A C4A C5A -172.38(18)
C2A C3A C4A C5A -53.1(3)
C3A C4A C5A O5A -57.7(2)
C3A C4A C5A C6A -172.21(19)
C3A C4A C5A C10A 57.5(2)
O5A C5A C6A C7A 63.2(2)
C4A C5A C6A C7A -178.95(19)
C10A C5A C6A C7A -50.1(2)
O5A C5A C6A Cl6A -170.33(14)
C4A C5A C6A Cl6A -52.5(2)
C10A C5A C6A Cl6A 76.3(2)
C5A C6A C7A C8A 49.3(3)
Cl6A C6A C7A C8A -78.9(2)
C6A C7A C8A C14A -175.11(18)
C6A C7A C8A C9A -53.1(2)
C14A C8A C9A C11A -51.9(2)
C7A C8A C9A C11A -174.15(19)
C14A C8A C9A C10A -179.76(17)
C7A C8A C9A C10A 58.0(2)
C2A C1A C10A C19A -63.7(3)
C2A C1A C10A C5A 57.1(2)
C2A C1A C10A C9A 174.93(19)
O5A C5A C10A C1A 60.0(2)
C4A C5A C10A C1A -58.0(2)
C6A C5A C10A C1A 172.66(18)
O5A C5A C10A C19A 177.57(17)
C4A C5A C10A C19A 59.6(2)
C6A C5A C10A C19A -69.8(2)
O5A C5A C10A C9A -60.7(2)
C4A C5A C10A C9A -178.72(18)
C6A C5A C10A C9A 52.0(2)
C11A C9A C10A C1A 59.4(2)
C8A C9A C10A C1A -173.28(17)
C11A C9A C10A C19A -60.3(2)
C8A C9A C10A C19A 67.0(2)
C11A C9A C10A C5A 176.62(19)
C8A C9A C10A C5A -56.1(2)
C8A C9A C11A C12A 50.0(3)
C10A C9A C11A C12A 177.81(19)
C9A C11A C12A C13A -52.9(3)
C11A C12A C13A C14A 56.2(2)
C11A C12A C13A C18A -66.8(2)
C11A C12A C13A C17A 166.34(18)
C7A C8A C14A C15A -52.7(3)
C9A C8A C14A C15A -175.50(18)
C7A C8A C14A C13A -177.93(17)
C9A C8A C14A C13A 59.3(2)
C12A C13A C14A C8A -60.9(2)
C18A C13A C14A C8A 61.6(2)
C17A C13A C14A C8A 176.94(17)
C12A C13A C14A C15A 166.02(18)
C18A C13A C14A C15A -71.4(2)
C17A C13A C14A C15A 43.9(2)
C8A C14A C15A C16A -158.59(19)
C13A C14A C15A C16A -29.8(2)
C14A C15A C16A C17A 2.4(2)
C15A C16A C17A C2OA 149.9(2)
C15A C16A C17A C13A 25.0(2)
C14A C13A C17A C2OA -167.17(19)
C12A C13A C17A C2OA 77.7(2)
C18A C13A C17A C2OA -50.0(3)
C14A C13A C17A C16A -42.0(2)
C12A C13A C17A C16A -157.10(19)
C18A C13A C17A C16A 75.2(2)
C16A C17A C2OA O20A -23.3(3)
C13A C17A C2OA O20A 96.5(3)
C16A C17A C2OA C21A 159.6(3)
C13A C17A C2OA C21A -80.6(3)
O22A C22A O3A C3A -0.9(5)
C23A C22A O3A C3A 177.9(3)
C2A C3A O3A C22A 89.1(3)
C4A C3A O3A C22A -149.6(2)
C10B C1B C2B C3B -54.8(3)
C1B C2B C3B O3B 170.9(2)
C1B C2B C3B C4B 53.1(3)
O3B C3B C4B C5B -174.52(18)
C2B C3B C4B C5B -54.7(3)
C3B C4B C5B O5B -56.8(2)
C3B C4B C5B C6B -170.28(19)
C3B C4B C5B C10B 58.9(2)
O5B C5B C6B C7B 62.7(2)
C4B C5B C6B C7B 179.12(17)
C10B C5B C6B C7B -51.3(2)
O5B C5B C6B Cl6B -171.77(12)
C4B C5B C6B Cl6B -55.4(2)
C10B C5B C6B Cl6B 74.2(2)
C5B C6B C7B C8B 50.8(2)
Cl6B C6B C7B C8B -76.1(2)
C6B C7B C8B C14B -175.41(19)
C6B C7B C8B C9B -54.2(2)
C14B C8B C9B C11B -52.0(2)
C7B C8B C9B C11B -174.88(18)
C14B C8B C9B C10B 179.71(17)
C7B C8B C9B C10B 56.8(2)
C2B C1B C10B C19B -65.9(3)
C2B C1B C10B C9B 173.7(2)
C2B C1B C10B C5B 56.3(3)
C8B C9B C10B C1B -171.23(18)
C11B C9B C10B C1B 61.4(2)
C8B C9B C10B C19B 69.5(2)
C11B C9B C10B C19B -57.9(2)
C8B C9B C10B C5B -55.0(2)
C11B C9B C10B C5B 177.55(19)
O5B C5B C10B C1B 58.7(2)
C6B C5B C10B C1B 171.78(18)
C4B C5B C10B C1B -58.8(2)
O5B C5B C10B C19B 177.35(18)
C6B C5B C10B C19B -69.5(2)
C4B C5B C10B C19B 59.9(2)
O5B C5B C10B C9B -60.2(2)
C6B C5B C10B C9B 52.9(2)
C4B C5B C10B C9B -177.70(18)
C8B C9B C11B C12B 50.6(3)
C10B C9B C11B C12B 178.2(2)
C9B C11B C12B C13B -53.0(3)
C11B C12B C13B C18B -66.9(2)
C11B C12B C13B C17B 166.29(18)
C11B C12B C13B C14B 56.0(2)
C9B C8B C14B C15B -175.70(17)
C7B C8B C14B C15B -53.0(2)
C9B C8B C14B C13B 60.1(2)
C7B C8B C14B C13B -177.21(18)
C12B C13B C14B C15B 165.70(18)
C18B C13B C14B C15B -72.3(2)
C17B C13B C14B C15B 44.17(19)
C12B C13B C14B C8B -62.5(2)
C18B C13B C14B C8B 59.5(2)
C17B C13B C14B C8B 176.00(16)
C8B C14B C15B C16B -156.10(19)
C13B C14B C15B C16B -27.9(2)
C14B C15B C16B C17B 0.2(2)
C15B C16B C17B C20B 152.35(19)
C15B C16B C17B C13B 27.4(2)
C12B C13B C17B C20B 75.8(2)
C18B C13B C17B C20B -51.3(2)
C14B C13B C17B C20B -169.18(18)
C12B C13B C17B C16B -158.21(17)
C18B C13B C17B C16B 74.8(2)
C14B C13B C17B C16B -43.16(19)
C16B C17B C20B O20B -29.8(3)
C13B C17B C20B O20B 89.5(3)
C16B C17B C20B C21B 151.2(2)
C13B C17B C20B C21B -89.5(3)
O22B C22B O3B C3B 2.0(5)
C23B C22B O3B C3B 179.9(3)
C4B C3B O3B C22B -150.3(2)
C2B C3B O3B C22B 87.5(3)

loop_
_cod_related_entry_id
_cod_related_entry_database
_cod_related_entry_code
1 ChemSpider 219678
